data_7718885
loop_
_publ_author_name
'Mart&#xed;-Rujas, Javier'
'Elli, Stefano'
'Famulari, Antonino'

_publ_section_title
;
 <i>In situ</i> X-ray study of breathing-like effect in interlocked
 metal-organic nanocages.
;
_journal_issue 27
_journal_name_full 'Dalton transactions (Cambridge, England : 2003)'
_journal_page_first 10761
_journal_page_last 10768
_journal_paper_doi 10.1039/d5dt01186h
_journal_volume 54
_journal_year 2025
_chemical_formula_sum 'C174 H144 I24 N24 O6 Zn12'
_chemical_formula_weight 6497.16
_space_group_crystal_system trigonal
_space_group_IT_number 148
_space_group_name_Hall '-R 3'
_space_group_name_H-M_alt 'R -3 :H'
_atom_sites_solution_hydrogens geom
_audit_creation_method SHELXL-2017/1
_audit_update_record
;
2025-05-19 deposited with the CCDC.	2025-06-13 downloaded from the CCDC.
;
_cell_angle_alpha 90
_cell_angle_beta 90
_cell_angle_gamma 120
_cell_formula_units_Z 3
_cell_length_a 38.8170(7)
_cell_length_b 38.8170(7)
_cell_length_c 16.0500(3)
_cell_measurement_reflns_used 9964
_cell_measurement_temperature 200(2)
_cell_measurement_theta_max 73.3890
_cell_measurement_theta_min 3.8060
_cell_volume 20943.5(7)
_computing_structure_refinement 'SHELXL-2017/1 (Sheldrick, 2017)'
_computing_structure_solution 'SHELXT 2014/4 (Sheldrick, 2014)'
_diffrn_ambient_temperature 200(2)
_diffrn_measured_fraction_theta_full 0.986
_diffrn_measured_fraction_theta_max 0.942
_diffrn_measurement_device_type 'PhotonJet (Cu) X-ray Source'
_diffrn_radiation_type CuK\a
_diffrn_radiation_wavelength 1.54184
_diffrn_reflns_av_R_equivalents 0.1125
_diffrn_reflns_av_unetI/netI 0.0959
_diffrn_reflns_Laue_measured_fraction_full 0.986
_diffrn_reflns_Laue_measured_fraction_max 0.942
_diffrn_reflns_limit_h_max 45
_diffrn_reflns_limit_h_min -31
_diffrn_reflns_limit_k_max 47
_diffrn_reflns_limit_k_min -48
_diffrn_reflns_limit_l_max 19
_diffrn_reflns_limit_l_min -13
_diffrn_reflns_number 24715
_diffrn_reflns_point_group_measured_fraction_full 0.986
_diffrn_reflns_point_group_measured_fraction_max 0.942
_diffrn_reflns_theta_full 67.684
_diffrn_reflns_theta_max 76.205
_diffrn_reflns_theta_min 3.808
_diffrn_source 'micro-focus sealed X-ray tube'
_exptl_absorpt_coefficient_mu 22.260
_exptl_absorpt_correction_T_max 1.00000
_exptl_absorpt_correction_T_min 0.04300
_exptl_absorpt_correction_type multi-scan
_exptl_crystal_colour colorless"
_exptl_crystal_density_diffrn 1.545
_exptl_crystal_description block
_exptl_crystal_F_000 9108
_exptl_crystal_size_max 0.17
_exptl_crystal_size_mid 0.12
_exptl_crystal_size_min 0.10
_refine_diff_density_max 3.704
_refine_diff_density_min -2.771
_refine_diff_density_rms 0.348
_refine_ls_extinction_method none
_refine_ls_goodness_of_fit_ref 1.276
_refine_ls_hydrogen_treatment constr
_refine_ls_matrix_type full
_refine_ls_number_parameters 348
_refine_ls_number_reflns 9158
_refine_ls_number_restraints 4
_refine_ls_restrained_S_all 1.277
_refine_ls_R_factor_all 0.1387
_refine_ls_R_factor_gt 0.1154
_refine_ls_shift/su_max 0.031
_refine_ls_shift/su_mean 0.001
_refine_ls_structure_factor_coef Fsqd
_refine_ls_weighting_details 'w=1/[\s^2^(Fo^2^)+(0.2000P)^2^] where P=(Fo^2^+2Fc^2^)/3'
_refine_ls_weighting_scheme calc
_refine_ls_wR_factor_gt 0.3192
_refine_ls_wR_factor_ref 0.3357
_reflns_Friedel_coverage 0.000
_reflns_number_gt 6913
_reflns_number_total 9158
_reflns_threshold_expression 'I > 2\s(I)'
_cod_data_source_file d5dt01186h2.cif
_cod_data_source_block 2_200K
_cod_depositor_comments 'Adding full bibliography for 7718884--7718892.cif.'
_cod_original_cell_volume 20943.5(9)
_cod_database_code 7718885
_shelx_shelxl_version_number 2017/1
_shelx_space_group_comment
;
The symmetry employed for this shelxl refinement is uniquely defined
by the following loop, which should always be used as a source of
symmetry information in preference to the above space-group names.
They are only intended as comments.
;

loop_
_space_group_symop_operation_xyz
'x, y, z'
'-y, x-y, z'
'-x+y, -x, z'
'x+2/3, y+1/3, z+1/3'
'-y+2/3, x-y+1/3, z+1/3'
'-x+y+2/3, -x+1/3, z+1/3'
'x+1/3, y+2/3, z+2/3'
'-y+1/3, x-y+2/3, z+2/3'
'-x+y+1/3, -x+2/3, z+2/3'
'-x, -y, -z'
'y, -x+y, -z'
'x-y, x, -z'
'-x+2/3, -y+1/3, -z+1/3'
'y+2/3, -x+y+1/3, -z+1/3'
'x-y+2/3, x+1/3, -z+1/3'
'-x+1/3, -y+2/3, -z+2/3'
'y+1/3, -x+y+2/3, -z+2/3'
'x-y+1/3, x+2/3, -z+2/3'

loop_
_atom_site_label
_atom_site_type_symbol
_atom_site_fract_x
_atom_site_fract_y
_atom_site_fract_z
_atom_site_U_iso_or_equiv
_atom_site_adp_type
_atom_site_occupancy
_atom_site_site_symmetry_order
_atom_site_calc_flag
_atom_site_refinement_flags_posn
_atom_site_refinement_flags_adp
_atom_site_refinement_flags_occupancy
_atom_site_disorder_assembly
_atom_site_disorder_group
I1 I 0.36944(3) 0.29600(3) 0.14795(5) 0.0446(3) Uani 1 1 d . . . . .
I4 I 0.42237(3) 0.49669(3) 0.89048(6) 0.0559(3) Uani 1 1 d . . . . .
I3 I 0.31458(3) 0.43148(3) 0.73284(7) 0.0550(3) Uani 1 1 d . . . . .
I2 I 0.42831(4) 0.36877(5) -0.07879(6) 0.0722(4) Uani 1 1 d . . . . .
Zn1 Zn 0.38879(4) 0.35670(5) 0.05556(9) 0.0321(4) Uani 1 1 d . . . . .
Zn2 Zn 0.37939(5) 0.49484(5) 0.76851(11) 0.0394(4) Uani 1 1 d . . . . .
N1 N 0.4192(3) 0.4067(3) 0.1284(6) 0.0305(19) Uani 1 1 d . . . . .
N2 N 0.6462(3) 0.6708(3) 0.3023(5) 0.0279(18) Uiso 1 1 d . . . . .
N3 N 0.4134(3) 0.5124(3) 0.6630(6) 0.036(2) Uani 1 1 d . . . . .
C19 C 0.4576(3) 0.4729(4) 0.2348(8) 0.036(3) Uani 1 1 d . . . . .
C25 C 0.4543(3) 0.5271(3) 0.5113(8) 0.035(3) Uani 1 1 d . . . . .
C17 C 0.6378(4) 0.6358(4) 0.2690(8) 0.038(3) Uani 1 1 d . . . . .
H17 H 0.657602 0.633952 0.237920 0.046 Uiso 1 1 calc R U . . .
C20 C 0.4636(4) 0.4769(4) 0.1499(8) 0.041(3) Uani 1 1 d . . . . .
H20 H 0.480117 0.502353 0.126012 0.049 Uiso 1 1 calc R U . . .
C11 C 0.4768(3) 0.5059(4) 0.2958(8) 0.037(3) Uani 1 1 d . . . . .
N4 N 0.3654(4) 0.5395(4) 0.7769(8) 0.050(3) Uani 1 1 d . . . . .
C23 C 0.4132(4) 0.4024(4) 0.2116(8) 0.044(3) Uani 1 1 d . . . . .
H23 H 0.395348 0.376748 0.233201 0.053 Uiso 1 1 calc R U . . .
C9 C 0.4754(4) 0.5328(3) 0.4316(7) 0.034(2) Uani 1 1 d . . . . .
C24 C 0.4316(4) 0.4334(4) 0.2658(8) 0.047(3) Uani 1 1 d . . . . .
H24 H 0.427202 0.428926 0.324029 0.057 Uiso 1 1 calc R U . . .
C12 C 0.5145(3) 0.5396(3) 0.2817(7) 0.030(2) Uani 1 1 d . . . . .
H12 H 0.527542 0.542461 0.229937 0.036 Uiso 1 1 calc R U . . .
C8 C 0.5142(3) 0.5650(4) 0.4176(8) 0.039(3) Uani 1 1 d . . . . .
H8 H 0.527533 0.584260 0.460069 0.047 Uiso 1 1 calc R U . . .
C7 C 0.5327(4) 0.5685(3) 0.3423(7) 0.034(2) Uani 1 1 d . . . . .
C21 C 0.4452(4) 0.4431(4) 0.0993(8) 0.046(3) Uani 1 1 d . . . . .
H21 H 0.451251 0.446078 0.041467 0.055 Uiso 1 1 calc R U . . .
C10 C 0.4574(4) 0.5036(4) 0.3712(8) 0.041(3) Uani 1 1 d . . . . .
H10 H 0.431511 0.481672 0.380901 0.049 Uiso 1 1 calc R U . . .
C15 C 0.6186(3) 0.6731(3) 0.3462(8) 0.039(3) Uani 1 1 d . . . . .
H15 H 0.624328 0.698114 0.368578 0.047 Uiso 1 1 calc R U . . .
C13 C 0.5723(3) 0.6041(3) 0.3273(7) 0.032(2) Uani 1 1 d . . . . .
C14 C 0.5817(4) 0.6403(4) 0.3604(8) 0.040(3) Uani 1 1 d . . . . .
H14 H 0.562778 0.642755 0.393366 0.048 Uiso 1 1 calc R U . . .
C18 C 0.6002(4) 0.6018(3) 0.2793(7) 0.033(2) Uani 1 1 d . . . . .
H18 H 0.594221 0.577429 0.253189 0.039 Uiso 1 1 calc R U . . .
C26 C 0.4144(4) 0.5149(4) 0.5122(9) 0.047(3) Uani 1 1 d . . . . .
H26 H 0.400329 0.512440 0.461969 0.057 Uiso 1 1 calc R U . . .
C29 C 0.4537(4) 0.5271(4) 0.6606(8) 0.041(3) Uani 1 1 d . . . . .
H29 H 0.468008 0.532592 0.711525 0.049 Uiso 1 1 calc R U . . .
C30 C 0.4738(4) 0.5341(4) 0.5878(8) 0.039(3) Uani 1 1 d . . . . .
H30 H 0.501679 0.543867 0.588745 0.047 Uiso 1 1 calc R U . . .
C27 C 0.3950(4) 0.5063(4) 0.5897(9) 0.046(3) Uani 1 1 d . . . . .
H27 H 0.366974 0.495415 0.589991 0.055 Uiso 1 1 calc R U . . .
C33 C 0.3897(4) 0.5737(4) 0.8155(12) 0.058(4) Uani 1 1 d . . . . .
H33 H 0.413208 0.576578 0.840473 0.069 Uiso 1 1 calc R U . . .
C32 C 0.3825(4) 0.6051(5) 0.8210(14) 0.067(5) Uani 1 1 d . . . . .
H32 H 0.400132 0.628195 0.851700 0.081 Uiso 1 1 calc R U . . .
C35 C 0.3333(5) 0.5366(5) 0.7386(12) 0.063(4) Uani 1 1 d . . . . .
H35 H 0.315357 0.512360 0.711482 0.075 Uiso 1 1 calc R U . . .
C38 C 0.3411(4) 0.6358(4) 0.7819(10) 0.049(3) Uani 1 1 d . . . . .
C37 C 0.3022(4) 0.6275(4) 0.7831(10) 0.049(3) Uani 1 1 d . . . . .
H37 H 0.280870 0.600814 0.784834 0.058 Uiso 1 1 calc R U . . .
C31 C 0.3496(4) 0.6028(4) 0.7819(11) 0.051(4) Uani 1 1 d . . . . .
C36 C 0.3256(5) 0.5672(5) 0.7373(12) 0.061(4) Uani 1 1 d . . . . .
H36 H 0.303728 0.564542 0.705857 0.074 Uiso 1 1 calc R U . . .
O1 O 0.5039(11) 0.6216(11) 0.846(2) 0.192(12) Uiso 1 1 d D . . . .
H1 H 0.492838 0.606763 0.805155 0.289 Uiso 1 1 calc DR U . . .
C1S C 0.4853(13) 0.6461(12) 0.863(2) 0.155(13) Uiso 1 1 d D . . . .
H1SA H 0.480818 0.655930 0.809788 0.233 Uiso 1 1 calc DR U . . .
H1SB H 0.502863 0.668764 0.898053 0.233 Uiso 1 1 calc R U . . .
H1SC H 0.459758 0.629956 0.891035 0.233 Uiso 1 1 calc R U . . .

loop_
_atom_site_aniso_label
_atom_site_aniso_U_11
_atom_site_aniso_U_22
_atom_site_aniso_U_33
_atom_site_aniso_U_23
_atom_site_aniso_U_13
_atom_site_aniso_U_12
I1 0.0518(5) 0.0400(5) 0.0550(5) -0.0100(3) -0.0119(4) 0.0328(4)
I4 0.0593(6) 0.0505(6) 0.0616(6) 0.0092(4) 0.0069(4) 0.0302(5)
I3 0.0397(5) 0.0329(5) 0.0828(7) 0.0122(4) 0.0192(4) 0.0109(4)
I2 0.0702(7) 0.1188(11) 0.0462(6) -0.0035(5) 0.0083(5) 0.0611(8)
Zn1 0.0237(7) 0.0397(8) 0.0395(8) -0.0113(6) -0.0097(6) 0.0207(7)
Zn2 0.0384(9) 0.0286(8) 0.0554(10) 0.0089(7) 0.0182(7) 0.0198(7)
N1 0.022(4) 0.034(5) 0.040(5) -0.008(4) -0.001(4) 0.017(4)
N3 0.025(5) 0.024(5) 0.049(5) 0.003(4) 0.014(4) 0.006(4)
C19 0.022(5) 0.027(6) 0.046(6) -0.009(5) 0.005(5) 0.002(5)
C25 0.023(5) 0.013(4) 0.060(7) 0.004(5) 0.017(5) 0.003(4)
C17 0.033(6) 0.025(5) 0.054(7) 0.009(5) 0.011(5) 0.011(5)
C20 0.031(6) 0.039(7) 0.044(6) 0.003(5) 0.007(5) 0.011(5)
C11 0.025(5) 0.025(5) 0.055(7) -0.007(5) 0.000(5) 0.007(5)
N4 0.044(6) 0.038(6) 0.065(7) 0.000(5) 0.003(6) 0.019(5)
C23 0.043(7) 0.030(6) 0.047(7) -0.005(5) 0.003(6) 0.009(6)
C9 0.032(6) 0.011(4) 0.048(6) -0.004(4) 0.010(5) 0.001(4)
C24 0.041(7) 0.027(6) 0.045(6) -0.004(5) 0.007(6) -0.004(5)
C12 0.023(5) 0.016(5) 0.043(6) 0.004(4) 0.011(4) 0.003(4)
C8 0.019(5) 0.034(6) 0.053(7) 0.011(5) 0.014(5) 0.005(5)
C7 0.036(6) 0.016(5) 0.041(6) -0.012(4) 0.004(5) 0.007(5)
C21 0.046(7) 0.036(7) 0.044(6) -0.001(5) 0.008(6) 0.011(6)
C10 0.033(6) 0.026(6) 0.046(6) -0.005(5) 0.009(5) 0.002(5)
C15 0.025(5) 0.016(5) 0.066(7) 0.008(5) 0.025(5) 0.003(4)
C13 0.030(6) 0.013(4) 0.040(6) 0.003(4) 0.006(5) 0.001(4)
C14 0.037(6) 0.028(6) 0.054(7) 0.004(5) 0.020(5) 0.016(5)
C18 0.029(6) 0.025(5) 0.040(6) 0.005(4) 0.005(5) 0.011(5)
C26 0.038(7) 0.042(7) 0.059(8) -0.011(6) 0.010(6) 0.018(6)
C29 0.027(6) 0.046(7) 0.043(6) 0.010(5) 0.012(5) 0.012(5)
C30 0.026(6) 0.033(6) 0.058(7) -0.004(5) 0.006(5) 0.014(5)
C27 0.033(6) 0.046(8) 0.057(8) -0.005(6) 0.007(6) 0.019(6)
C33 0.028(6) 0.037(7) 0.116(13) -0.010(8) -0.007(7) 0.023(6)
C32 0.030(7) 0.036(7) 0.140(15) -0.017(9) -0.020(8) 0.020(6)
C35 0.059(10) 0.038(8) 0.095(11) -0.011(8) -0.011(9) 0.027(7)
C38 0.026(6) 0.028(6) 0.091(10) 0.001(6) 0.003(6) 0.011(5)
C37 0.028(6) 0.024(6) 0.088(10) -0.006(6) 0.003(6) 0.009(5)
C31 0.028(6) 0.026(6) 0.099(11) -0.004(7) 0.002(7) 0.015(5)
C36 0.045(8) 0.046(8) 0.100(12) -0.011(8) -0.021(8) 0.028(7)

loop_
_atom_type_symbol
_atom_type_description
_atom_type_scat_dispersion_real
_atom_type_scat_dispersion_imag
_atom_type_scat_source
C C 0.0181 0.0091 'International Tables Vol C Tables 4.2.6.8 and 6.1.1.4'
H H 0.0000 0.0000 'International Tables Vol C Tables 4.2.6.8 and 6.1.1.4'
I I -0.3257 6.8362 'International Tables Vol C Tables 4.2.6.8 and 6.1.1.4'
N N 0.0311 0.0180 'International Tables Vol C Tables 4.2.6.8 and 6.1.1.4'
O O 0.0492 0.0322 'International Tables Vol C Tables 4.2.6.8 and 6.1.1.4'
Zn Zn -1.5491 0.6778 'International Tables Vol C Tables 4.2.6.8 and 6.1.1.4'

loop_
_geom_angle_atom_site_label_1
_geom_angle_atom_site_label_2
_geom_angle_atom_site_label_3
_geom_angle
_geom_angle_site_symmetry_1
_geom_angle_site_symmetry_3
_geom_angle_publ_flag
N1 Zn1 N2 101.1(4) . 14_455 ?
N1 Zn1 I2 107.4(3) . . ?
N2 Zn1 I2 109.6(2) 14_455 . ?
N1 Zn1 I1 107.8(3) . . ?
N2 Zn1 I1 106.9(3) 14_455 . ?
I2 Zn1 I1 122.13(7) . . ?
N3 Zn2 N4 99.8(5) . . ?
N3 Zn2 I4 108.9(3) . . ?
N4 Zn2 I4 111.7(4) . . ?
N3 Zn2 I3 107.2(3) . . ?
N4 Zn2 I3 106.1(4) . . ?
I4 Zn2 I3 121.00(7) . . ?
C23 N1 C21 117.6(10) . . ?
C23 N1 Zn1 117.6(8) . . ?
C21 N1 Zn1 124.7(8) . . ?
C17 N2 C15 119.0(10) . . ?
C17 N2 Zn1 121.9(8) . 15 ?
C15 N2 Zn1 118.8(8) . 15 ?
C27 N3 C29 116.5(10) . . ?
C27 N3 Zn2 118.3(8) . . ?
C29 N3 Zn2 125.0(9) . . ?
C20 C19 C24 116.8(11) . . ?
C20 C19 C11 124.9(11) . . ?
C24 C19 C11 118.3(11) . . ?
C26 C25 C30 117.9(11) . . ?
C26 C25 C9 120.4(12) . . ?
C30 C25 C9 121.7(11) . . ?
N2 C17 C18 121.4(11) . . ?
C19 C20 C21 119.4(12) . . ?
C10 C11 C12 118.2(11) . . ?
C10 C11 C19 119.4(11) . . ?
C12 C11 C19 122.4(11) . . ?
C33 N4 C35 117.4(13) . . ?
C33 N4 Zn2 120.9(10) . . ?
C35 N4 Zn2 121.5(10) . . ?
N1 C23 C24 122.8(12) . . ?
C10 C9 C8 119.5(11) . . ?
C10 C9 C25 118.0(10) . . ?
C8 C9 C25 122.4(11) . . ?
C23 C24 C19 119.9(12) . . ?
C7 C12 C11 120.8(10) . . ?
C7 C8 C9 119.8(12) . . ?
C8 C7 C12 120.6(11) . . ?
C8 C7 C13 118.6(10) . . ?
C12 C7 C13 120.8(10) . . ?
N1 C21 C20 123.2(12) . . ?
C9 C10 C11 121.0(11) . . ?
N2 C15 C14 121.7(11) . . ?
C14 C13 C18 118.1(10) . . ?
C14 C13 C7 120.9(11) . . ?
C18 C13 C7 121.0(10) . . ?
C13 C14 C15 120.5(11) . . ?
C13 C18 C17 119.2(11) . . ?
C25 C26 C27 117.8(14) . . ?
N3 C29 C30 122.0(12) . . ?
C29 C30 C25 121.1(12) . . ?
N3 C27 C26 124.4(13) . . ?
N4 C33 C32 123.6(14) . . ?
C33 C32 C31 120.1(14) . . ?
N4 C35 C36 122.2(15) . . ?
C37 C38 C37 121.3(13) . 2_665 ?
C37 C38 C31 119.5(12) . . ?
C37 C38 C31 119.1(12) 2_665 . ?
C38 C37 C38 118.6(13) . 3_565 ?
C32 C31 C36 115.1(13) . . ?
C32 C31 C38 123.0(13) . . ?
C36 C31 C38 121.8(13) . . ?
C35 C36 C31 121.5(15) . . ?

loop_
_geom_bond_atom_site_label_1
_geom_bond_atom_site_label_2
_geom_bond_distance
_geom_bond_site_symmetry_2
_geom_bond_publ_flag
I1 Zn1 2.5583(19) . ?
I4 Zn2 2.550(2) . ?
I3 Zn2 2.553(2) . ?
I2 Zn1 2.5502(18) . ?
Zn1 N1 2.057(9) . ?
Zn1 N2 2.054(9) 14_455 ?
Zn2 N3 2.043(9) . ?
Zn2 N4 2.062(13) . ?
N1 C23 1.352(17) . ?
N1 C21 1.346(17) . ?
N2 C17 1.339(16) . ?
N2 C15 1.324(14) . ?
N3 C27 1.333(18) . ?
N3 C29 1.375(15) . ?
C19 C20 1.378(18) . ?
C19 C24 1.439(17) . ?
C19 C11 1.483(17) . ?
C25 C26 1.376(17) . ?
C25 C30 1.396(19) . ?
C25 C9 1.477(16) . ?
C17 C18 1.405(16) . ?
C20 C21 1.396(19) . ?
C11 C10 1.405(18) . ?
C11 C12 1.409(15) . ?
N4 C33 1.34(2) . ?
N4 C35 1.34(2) . ?
C23 C24 1.361(18) . ?
C9 C10 1.386(17) . ?
C9 C8 1.414(15) . ?
C12 C7 1.382(16) . ?
C8 C7 1.377(17) . ?
C7 C13 1.486(15) . ?
C15 C14 1.379(16) . ?
C13 C14 1.369(17) . ?
C13 C18 1.369(17) . ?
C26 C27 1.41(2) . ?
C29 C30 1.355(18) . ?
C33 C32 1.383(19) . ?
C32 C31 1.39(2) . ?
C35 C36 1.36(2) . ?
C38 C37 1.376(18) . ?
C38 C37 1.386(18) 2_665 ?
C38 C31 1.476(17) . ?
C31 C36 1.41(2) . ?
O1 C1S 1.480(18) . ?
